data_4081236
loop_
_publ_author_name
'Scheuermann, Margaret L.'
'Luedtke, Avery T.'
'Hanson, Susan K.'
'Fekl, Ulrich'
'Kaminsky, Werner'
'Goldberg, Karen I.'

_publ_section_title
;
 Reactions of Five-Coordinate Platinum(IV) Complexes with Molecular Oxygen
;
_journal_issue 17
_journal_name_full Organometallics
_journal_page_first 4752
_journal_paper_doi 10.1021/om4003363
_journal_volume 32
_journal_year 2013
_chemical_formula_moiety 'C27 H40 N2 O2 Pt'
_chemical_formula_sum 'C27 H40 N2 O2 Pt'
_chemical_formula_weight 619.7
_chemical_name_common mls_8_54_1
_chemical_name_systematic
;
 mls_8_54_1
;
_space_group_IT_number 64
_symmetry_cell_setting orthorhombic
_symmetry_Int_Tables_number 64
_symmetry_space_group_name_Hall '-C 2ac 2'
_symmetry_space_group_name_H-M 'C m c a'
_atom_sites_solution_hydrogens geom
_atom_sites_solution_primary direct
_atom_sites_solution_secondary difmap
_audit_conform_dict_location ftp://ftp.iucr.org/pub/cif_core.dic
_audit_conform_dict_name cif_core.dic
_audit_conform_dict_version 2.4
_audit_creation_date 2012-06-26T15:36:09-00:00
_audit_creation_method 'WinGX routine CIF_UPDATE'
_cell_angle_alpha 90
_cell_angle_beta 90
_cell_angle_gamma 90
_cell_formula_units_Z 8
_cell_length_a 20.498(3)
_cell_length_b 11.969(3)
_cell_length_c 21.056(4)
_cell_measurement_reflns_used 432
_cell_measurement_temperature 110(2)
_cell_measurement_theta_max 20
_cell_measurement_theta_min 3
_cell_volume 5165.9(18)
_computing_cell_refinement 'SAINT (Bruker, 2007)'
_computing_data_collection 'APEX2 (Bruker, 2007)'
_computing_data_reduction 'SAINT (Bruker, 2007)'
_computing_molecular_graphics 'ORTEP-3 for Windows (Farrugia, 1997)'
_computing_publication_material 'SHELXL-97 (Sheldrick, 1997)'
_computing_structure_refinement 'SHELXL-97 (Sheldrick, 2008)'
_computing_structure_solution 'SHELXS97 (Sheldrick, 1997)'
_diffrn_ambient_temperature 110(2)
_diffrn_measured_fraction_theta_full 1
_diffrn_measured_fraction_theta_max 0.989
_diffrn_measurement_device_type 'Bruker APEXII CCD area-detector'
_diffrn_measurement_method '\f and \w scans'
_diffrn_radiation_monochromator graphite
_diffrn_radiation_type MoK\a
_diffrn_radiation_wavelength 0.71073
_diffrn_reflns_av_R_equivalents 0.0375
_diffrn_reflns_av_unetI/netI 0.0122
_diffrn_reflns_limit_h_max 27
_diffrn_reflns_limit_h_min -27
_diffrn_reflns_limit_k_max 15
_diffrn_reflns_limit_k_min -15
_diffrn_reflns_limit_l_max 27
_diffrn_reflns_limit_l_min -28
_diffrn_reflns_number 99922
_diffrn_reflns_theta_full 25
_diffrn_reflns_theta_max 28.63
_diffrn_reflns_theta_min 1.93
_diffrn_source 'fine-focus sealed tube'
_exptl_absorpt_coefficient_mu 5.457
_exptl_absorpt_correction_T_max 0.6114
_exptl_absorpt_correction_T_min 0.4237
_exptl_absorpt_correction_type multi-scan
_exptl_absorpt_process_details '(SADABS; Bruker, 2007)'
_exptl_crystal_colour yellow
_exptl_crystal_density_diffrn 1.593
_exptl_crystal_density_method 'not measured'
_exptl_crystal_description prism
_exptl_crystal_F_000 2480
_exptl_crystal_size_max 0.19
_exptl_crystal_size_mid 0.15
_exptl_crystal_size_min 0.1
_refine_diff_density_max 1.44
_refine_diff_density_min -1.098
_refine_diff_density_rms 0.084
_refine_ls_extinction_method none
_refine_ls_goodness_of_fit_ref 1.101
_refine_ls_hydrogen_treatment constr
_refine_ls_matrix_type full
_refine_ls_number_parameters 159
_refine_ls_number_reflns 3365
_refine_ls_number_restraints 0
_refine_ls_restrained_S_all 1.101
_refine_ls_R_factor_all 0.0192
_refine_ls_R_factor_gt 0.0171
_refine_ls_shift/su_max 0.002
_refine_ls_shift/su_mean 0
_refine_ls_structure_factor_coef Fsqd
_refine_ls_weighting_details 'calc w=1/[\s^2^(Fo^2^)+(0.0131P)^2^+15.0801P] where P=(Fo^2^+2Fc^2^)/3'
_refine_ls_weighting_scheme calc
_refine_ls_wR_factor_gt 0.0384
_refine_ls_wR_factor_ref 0.039
_reflns_number_gt 3147
_reflns_number_total 3365
_reflns_threshold_expression >2\s(I)
_cod_data_source_file om4003363_si_002.cif
_cod_data_source_block mls_8_54_1_0ma
_cod_original_cell_volume 5166.2(16)
_cod_original_sg_symbol_Hall '-C 2bc 2'
_cod_database_code 4081236

loop_
_symmetry_equiv_pos_as_xyz
'x, y, z'
'x, -y, -z'
'-x+1/2, y, -z+1/2'
'-x+1/2, -y, z+1/2'
'x+1/2, y+1/2, z'
'x+1/2, -y+1/2, -z'
'-x+1, y+1/2, -z+1/2'
'-x+1, -y+1/2, z+1/2'
'-x, -y, -z'
'-x, y, z'
'x-1/2, -y, z-1/2'
'x-1/2, y, -z-1/2'
'-x+1/2, -y+1/2, -z'
'-x+1/2, y+1/2, z'
'x, -y+1/2, z-1/2'
'x, y+1/2, -z-1/2'

loop_
_atom_site_label
_atom_site_type_symbol
_atom_site_fract_x
_atom_site_fract_y
_atom_site_fract_z
_atom_site_U_iso_or_equiv
_atom_site_adp_type
_atom_site_occupancy
_atom_site_symmetry_multiplicity
_atom_site_calc_flag
_atom_site_refinement_flags
C1 C 0.5 0.2821(3) 0.53843(16) 0.0312(7) Uani 1 2 d S
H1A H 0.5033 0.2315 0.502 0.047 Uiso 0.5 1 calc PR
H1B H 0.5373 0.3333 0.5384 0.047 Uiso 0.5 1 calc PR
H1C H 0.4594 0.3252 0.5355 0.047 Uiso 0.5 1 calc PR
C2 C 0.43322(10) 0.0894(2) 0.57813(11) 0.0253(5) Uani 1 1 d .
H2A H 0.4463 0.0764 0.534 0.038 Uiso 1 1 calc R
H2B H 0.3903 0.1253 0.579 0.038 Uiso 1 1 calc R
H2C H 0.431 0.0178 0.6006 0.038 Uiso 1 1 calc R
C3 C 0.39024(12) 0.3672(2) 0.77460(12) 0.0345(6) Uani 1 1 d .
H3A H 0.353 0.3915 0.7489 0.052 Uiso 1 1 calc R
H3B H 0.4119 0.4327 0.7929 0.052 Uiso 1 1 calc R
H3C H 0.3749 0.3184 0.8088 0.052 Uiso 1 1 calc R
C4 C 0.43745(10) 0.30479(17) 0.73369(10) 0.0202(4) Uani 1 1 d .
C5 C 0.5 0.2585(3) 0.76486(15) 0.0212(6) Uani 1 2 d S
C6 C 0.5 0.2778(3) 0.83745(16) 0.0298(7) Uani 1 2 d S
H6A H 0.5413 0.2514 0.8554 0.045 Uiso 0.5 1 calc PR
H6B H 0.4638 0.2365 0.8567 0.045 Uiso 0.5 1 calc PR
H6C H 0.4949 0.3577 0.8463 0.045 Uiso 0.5 1 calc PR
C7 C 0.36465(10) 0.31029(19) 0.64704(10) 0.0218(4) Uani 1 1 d .
C8 C 0.31565(10) 0.23010(19) 0.65473(10) 0.0219(4) Uani 1 1 d .
C9 C 0.25645(11) 0.2466(2) 0.62280(10) 0.0250(5) Uani 1 1 d .
H9 H 0.223 0.192 0.6267 0.03 Uiso 1 1 calc R
C10 C 0.24524(11) 0.3408(2) 0.58555(11) 0.0273(5) Uani 1 1 d .
C11 C 0.29339(12) 0.4216(2) 0.58253(11) 0.0291(5) Uani 1 1 d .
H11 H 0.2852 0.488 0.5591 0.035 Uiso 1 1 calc R
C12 C 0.35396(11) 0.4091(2) 0.61286(11) 0.0261(5) Uani 1 1 d .
C13 C 0.40373(13) 0.5016(2) 0.61203(14) 0.0366(6) Uani 1 1 d .
H13A H 0.4068 0.535 0.6544 0.055 Uiso 1 1 calc R
H13B H 0.3905 0.5587 0.5813 0.055 Uiso 1 1 calc R
H13C H 0.4463 0.4711 0.5998 0.055 Uiso 1 1 calc R
C14 C 0.32501(11) 0.1293(2) 0.69692(11) 0.0269(5) Uani 1 1 d .
H14A H 0.3707 0.1056 0.6954 0.04 Uiso 1 1 calc R
H14B H 0.297 0.0683 0.6821 0.04 Uiso 1 1 calc R
H14C H 0.3134 0.1487 0.7407 0.04 Uiso 1 1 calc R
C15 C 0.18244(12) 0.3527(2) 0.54848(12) 0.0363(6) Uani 1 1 d .
H15A H 0.1674 0.4303 0.5507 0.054 Uiso 1 1 calc R
H15B H 0.1492 0.3034 0.5667 0.054 Uiso 1 1 calc R
H15C H 0.1901 0.3322 0.504 0.054 Uiso 1 1 calc R
N1 N 0.42802(8) 0.28650(14) 0.67435(9) 0.0189(4) Uani 1 1 d .
O1 O 0.5 0.08475(19) 0.70114(10) 0.0261(5) Uani 1 2 d S
O2 O 0.5 0.13837(19) 0.76367(11) 0.0284(5) Uani 1 2 d S
Pt1 Pt 0.5 0.190401(9) 0.621320(5) 0.01607(4) Uani 1 2 d S

loop_
_atom_site_aniso_label
_atom_site_aniso_U_11
_atom_site_aniso_U_22
_atom_site_aniso_U_33
_atom_site_aniso_U_23
_atom_site_aniso_U_13
_atom_site_aniso_U_12
C1 0.0366(18) 0.035(2) 0.0219(16) 0.0067(14) 0 0
C2 0.0222(10) 0.0288(12) 0.0250(11) -0.0081(9) -0.0038(8) 0.0004(9)
C3 0.0270(11) 0.0429(15) 0.0336(13) -0.0152(11) -0.0020(10) 0.0115(11)
C4 0.0193(9) 0.0152(9) 0.0262(11) -0.0020(8) 0.0023(8) 0.0002(8)
C5 0.0213(14) 0.0188(15) 0.0234(15) -0.0007(12) 0 0
C6 0.0300(16) 0.0354(19) 0.0239(16) 0.0006(14) 0 0
C7 0.0189(9) 0.0228(10) 0.0237(10) -0.0038(9) -0.0016(8) 0.0049(8)
C8 0.0193(10) 0.0235(10) 0.0229(11) -0.0043(9) 0.0011(8) 0.0039(8)
C9 0.0178(9) 0.0294(13) 0.0278(12) -0.0070(9) 0.0001(8) 0.0033(8)
C10 0.0234(10) 0.0343(13) 0.0241(11) -0.0073(9) -0.0025(9) 0.0121(9)
C11 0.0315(11) 0.0274(12) 0.0284(12) 0.0008(10) -0.0028(9) 0.0115(10)
C12 0.0256(11) 0.0217(11) 0.0311(12) -0.0017(9) -0.0010(9) 0.0052(9)
C13 0.0353(13) 0.0220(12) 0.0526(16) 0.0058(11) -0.0049(12) 0.0016(10)
C14 0.0203(10) 0.0267(12) 0.0336(12) 0.0032(10) -0.0003(9) -0.0020(9)
C15 0.0265(12) 0.0489(16) 0.0334(13) -0.0051(12) -0.0070(10) 0.0137(11)
N1 0.0168(8) 0.0150(9) 0.0247(9) -0.0008(7) -0.0006(7) 0.0019(6)
O1 0.0307(11) 0.0245(12) 0.0231(11) -0.0033(9) 0 0
O2 0.0392(13) 0.0208(12) 0.0253(12) -0.0007(9) 0 0
Pt1 0.01555(5) 0.01695(6) 0.01570(6) -0.00175(4) 0 0

loop_
_atom_type_symbol
_atom_type_description
_atom_type_scat_dispersion_real
_atom_type_scat_dispersion_imag
_atom_type_scat_source
C C 0.0033 0.0016 'International Tables Vol C Tables 4.2.6.8 and 6.1.1.4'
H H 0 0 'International Tables Vol C Tables 4.2.6.8 and 6.1.1.4'
N N 0.0061 0.0033 'International Tables Vol C Tables 4.2.6.8 and 6.1.1.4'
O O 0.0106 0.006 'International Tables Vol C Tables 4.2.6.8 and 6.1.1.4'
Pt Pt -1.7033 8.3905 'International Tables Vol C Tables 4.2.6.8 and 6.1.1.4'

loop_
_geom_angle_atom_site_label_1
_geom_angle_atom_site_label_2
_geom_angle_atom_site_label_3
_geom_angle
_geom_angle_site_symmetry_1
_geom_angle_site_symmetry_3
Pt1 C1 H1A 109.5 . .
Pt1 C1 H1B 109.5 . .
H1A C1 H1B 109.5 . .
Pt1 C1 H1C 109.5 . .
H1A C1 H1C 109.5 . .
H1B C1 H1C 109.5 . .
Pt1 C2 H2A 109.5 . .
Pt1 C2 H2B 109.5 . .
H2A C2 H2B 109.5 . .
Pt1 C2 H2C 109.5 . .
H2A C2 H2C 109.5 . .
H2B C2 H2C 109.5 . .
C4 C3 H3A 109.5 . .
C4 C3 H3B 109.5 . .
H3A C3 H3B 109.5 . .
C4 C3 H3C 109.5 . .
H3A C3 H3C 109.5 . .
H3B C3 H3C 109.5 . .
N1 C4 C3 123.3(2) . .
N1 C4 C5 118.6(2) . .
C3 C4 C5 118.2(2) . .
O2 C5 C4 110.57(16) . 10_655
O2 C5 C4 110.57(16) . .
C4 C5 C4 112.4(2) 10_655 .
O2 C5 C6 99.6(3) . .
C4 C5 C6 111.52(16) 10_655 .
C4 C5 C6 111.52(16) . .
C5 C6 H6A 109.5 . .
C5 C6 H6B 109.5 . .
H6A C6 H6B 109.5 . .
C5 C6 H6C 109.5 . .
H6A C6 H6C 109.5 . .
H6B C6 H6C 109.5 . .
C8 C7 C12 121.7(2) . .
C8 C7 N1 117.58(19) . .
C12 C7 N1 120.7(2) . .
C7 C8 C9 118.0(2) . .
C7 C8 C14 121.66(19) . .
C9 C8 C14 120.3(2) . .
C10 C9 C8 121.8(2) . .
C10 C9 H9 119.1 . .
C8 C9 H9 119.1 . .
C11 C10 C9 118.3(2) . .
C11 C10 C15 121.2(2) . .
C9 C10 C15 120.5(2) . .
C10 C11 C12 122.3(2) . .
C10 C11 H11 118.8 . .
C12 C11 H11 118.8 . .
C7 C12 C11 117.5(2) . .
C7 C12 C13 121.4(2) . .
C11 C12 C13 121.0(2) . .
C12 C13 H13A 109.5 . .
C12 C13 H13B 109.5 . .
H13A C13 H13B 109.5 . .
C12 C13 H13C 109.5 . .
H13A C13 H13C 109.5 . .
H13B C13 H13C 109.5 . .
C8 C14 H14A 109.5 . .
C8 C14 H14B 109.5 . .
H14A C14 H14B 109.5 . .
C8 C14 H14C 109.5 . .
H14A C14 H14C 109.5 . .
H14B C14 H14C 109.5 . .
C10 C15 H15A 109.5 . .
C10 C15 H15B 109.5 . .
H15A C15 H15B 109.5 . .
C10 C15 H15C 109.5 . .
H15A C15 H15C 109.5 . .
H15B C15 H15C 109.5 . .
C4 N1 C7 119.21(18) . .
C4 N1 Pt1 119.16(14) . .
C7 N1 Pt1 120.49(13) . .
O2 O1 Pt1 117.05(16) . .
C5 O2 O1 117.0(2) . .
C2 Pt1 C2 84.27(13) . 10_655
C2 Pt1 C1 86.46(11) . .
C2 Pt1 C1 86.46(11) 10_655 .
C2 Pt1 O1 89.99(8) . .
C2 Pt1 O1 89.99(8) 10_655 .
C1 Pt1 O1 175.22(12) . .
C2 Pt1 N1 174.65(8) . 10_655
C2 Pt1 N1 94.99(8) 10_655 10_655
C1 Pt1 N1 98.78(9) . 10_655
O1 Pt1 N1 84.71(7) . 10_655
C2 Pt1 N1 94.99(8) . .
C2 Pt1 N1 174.65(8) 10_655 .
C1 Pt1 N1 98.78(9) . .
O1 Pt1 N1 84.71(7) . .
N1 Pt1 N1 85.25(9) 10_655 .

loop_
_geom_bond_atom_site_label_1
_geom_bond_atom_site_label_2
_geom_bond_distance
_geom_bond_site_symmetry_2
C1 Pt1 2.062(3) .
C1 H1A 0.98 .
C1 H1B 0.98 .
C1 H1C 0.98 .
C2 Pt1 2.041(2) .
C2 H2A 0.98 .
C2 H2B 0.98 .
C2 H2C 0.98 .
C3 C4 1.496(3) .
C3 H3A 0.98 .
C3 H3B 0.98 .
C3 H3C 0.98 .
C4 N1 1.283(3) .
C4 C5 1.543(3) .
C5 O2 1.438(4) .
C5 C4 1.543(3) 10_655
C5 C6 1.546(4) .
C6 H6A 0.98 .
C6 H6B 0.98 .
C6 H6C 0.98 .
C7 C8 1.399(3) .
C7 C12 1.401(3) .
C7 N1 1.449(3) .
C8 C9 1.401(3) .
C8 C14 1.510(3) .
C9 C10 1.393(3) .
C9 H9 0.95 .
C10 C11 1.384(4) .
C10 C15 1.512(3) .
C11 C12 1.404(3) .
C11 H11 0.95 .
C12 C13 1.506(3) .
C13 H13A 0.98 .
C13 H13B 0.98 .
C13 H13C 0.98 .
C14 H14A 0.98 .
C14 H14B 0.98 .
C14 H14C 0.98 .
C15 H15A 0.98 .
C15 H15B 0.98 .
C15 H15C 0.98 .
N1 Pt1 2.1787(17) .
O1 O2 1.465(3) .
O1 Pt1 2.103(2) .
Pt1 C2 2.041(2) 10_655
Pt1 N1 2.1787(17) 10_655
